data_4511095
loop_
_publ_author_name
'Ashmore, Jason'
'Bishop, Roger'
'Craig, Donald C.'
'Scudder, Marcia L.'

_publ_section_title
;
 Formation of Diquinoline Molecular Bricks and Their Assembly into Lattice
 Inclusion Compounds
;
_journal_issue 6
_journal_name_full 'Crystal Growth &amp; Design'
_journal_page_first 2742
_journal_paper_doi 10.1021/cg801377e
_journal_volume 9
_journal_year 2009
_chemical_formula_moiety 'C35 H24 Br2 N2,C6 H5 Cl'
_chemical_formula_sum 'C41 H29 Br2 Cl N2'
_chemical_formula_weight 745.0
_space_group_crystal_system triclinic
_space_group_IT_number 2
_space_group_name_H-M_alt 'P -1'
_symmetry_space_group_name_Hall '-P 1'
_symmetry_space_group_name_H-M 'P -1'
_atom_type_scat_source 'International Tables for X-ray Crystallography, Vol. IV'
_audit_creation_method 'RAELSPUB and manual entry'
_cell_angle_alpha 90.30(3)
_cell_angle_beta 90.04(3)
_cell_angle_gamma 90.42(3)
_cell_formula_units_Z 2
_cell_length_a 10.126(4)
_cell_length_b 10.458(4)
_cell_length_c 15.838(5)
_cell_measurement_reflns_used 25
_cell_measurement_temperature 294
_cell_measurement_theta_max 13
_cell_measurement_theta_min 10
_cell_volume 1677.1(11)
_computing_cell_refinement 'CAD4 Version 5.0, (Schagen et al, 1989)'
_computing_data_collection 'CAD4 Version 5.0, (Schagen et al, 1989)'
_computing_data_reduction 'Local program'
_computing_molecular_graphics 'ORTEP-II, (Johnson, 1976)'
_computing_publication_material 'Local programs'
_computing_structure_refinement 'RAELS, (Rae, 1996)'
_computing_structure_solution 'SIR92 (Altomare et al, 1994)'
_diffrn_measured_fraction_theta_full 1.00
_diffrn_measured_fraction_theta_max 1.00
_diffrn_measurement_device_type 'Nonius CAD-4'
_diffrn_measurement_method \w--2\q
_diffrn_radiation_probe x-ray
_diffrn_radiation_type 'Mo K\a'
_diffrn_radiation_wavelength 0.71073
_diffrn_reflns_av_R_equivalents 0.027
_diffrn_reflns_limit_h_max 12
_diffrn_reflns_limit_h_min -12
_diffrn_reflns_limit_k_max 12
_diffrn_reflns_limit_k_min -12
_diffrn_reflns_limit_l_max 18
_diffrn_reflns_limit_l_min 0
_diffrn_reflns_number 6132
_diffrn_reflns_theta_full 25
_diffrn_reflns_theta_max 25
_diffrn_standards_decay_% 4
_diffrn_standards_interval_time 30
_diffrn_standards_number 1
_exptl_absorpt_coefficient_mu 2.507
_exptl_absorpt_correction_T_max 0.66
_exptl_absorpt_correction_T_min 0.54
_exptl_absorpt_correction_type analytical
_exptl_absorpt_process_details '(DeMeulenaer & Tompa, 1965)'
_exptl_crystal_colour colourless
_exptl_crystal_density_diffrn 1.47
_exptl_crystal_density_method 'not measured'
_exptl_crystal_description plate
_exptl_crystal_F_000 752.0
_exptl_crystal_size_max 0.27
_exptl_crystal_size_mid 0.22
_exptl_crystal_size_min 0.13
_refine_diff_density_max 1.39
_refine_diff_density_min -2.40
_refine_ls_extinction_method none
_refine_ls_goodness_of_fit_ref 1.94
_refine_ls_hydrogen_treatment noref
_refine_ls_number_parameters 199
_refine_ls_number_reflns 2961
_refine_ls_R_factor_gt 0.093
_refine_ls_shift/su_max 0.003
_refine_ls_structure_factor_coef F
_refine_ls_weighting_details 'w = 1/[\s^2^(F) + 0.0004F^2^]'
_refine_ls_weighting_scheme calc
_refine_ls_wR_factor_ref 0.114
_reflns_number_gt 2961
_reflns_number_total 5897
_reflns_threshold_expression I>2\s(I)
_cod_data_source_file cg801377e_si_010.cif
_cod_data_source_block drb300
_cod_original_cell_volume 1677(1)
_cod_database_code 4511095

loop_
_space_group_symop_id
_space_group_symop_operation_xyz
1 x,y,z
2 -x,-y,-z

loop_
_atom_site_label
_atom_site_fract_x
_atom_site_fract_y
_atom_site_fract_z
_atom_site_U_iso_or_equiv
_atom_site_adp_type
_atom_site_type_symbol
_atom_site_occupancy
Br1 0.54949(17) 0.38826(13) 0.08373(9) 0.0711(6) Uani Br 1.0
Br2 0.9679(2) 0.4078(2) 0.4024(1) 0.0745(6) Uani Br 1.0
N1 0.8306(10) 0.0831(9) 0.2178(6) 0.046(2) Uani N 1.0
N2 0.4837(10) 0.3962(9) 0.3786(7) 0.052(3) Uani N 1.0
C1 0.8348(12) 0.3025(11) 0.2598(8) 0.049(2) Uani C 1.0
C2 0.7598(12) 0.1866(11) 0.2217(7) 0.044(2) Uani C 1.0
C3 0.6255(12) 0.1963(11) 0.2008(7) 0.043(3) Uani C 1.0
C4 0.5575(12) 0.3220(11) 0.2019(7) 0.048(2) Uani C 1.0
C5 0.6257(13) 0.4207(11) 0.2596(8) 0.050(2) Uani C 1.0
C6 0.6008(12) 0.3756(11) 0.3486(8) 0.046(2) Uani C 1.0
C7 0.7033(12) 0.3077(10) 0.3933(7) 0.043(3) Uani C 1.0
C8 0.8337(12) 0.2859(11) 0.3540(8) 0.046(2) Uani C 1.0
C9 0.7695(13) 0.4303(11) 0.2359(8) 0.054(3) Uani C 1.0
C10 0.7681(12) -0.0263(11) 0.1883(7) 0.046(2) Uani C 1.0
C11 0.8477(14) -0.1374(12) 0.1802(8) 0.057(3) Uani C 1.0
C12 0.7890(15) -0.2485(12) 0.1523(8) 0.062(3) Uani C 1.0
C13 0.6537(16) -0.2542(12) 0.1380(8) 0.062(3) Uani C 1.0
C14 0.5769(14) -0.1500(12) 0.1446(8) 0.057(2) Uani C 1.0
C15 0.6321(13) -0.0295(11) 0.1710(7) 0.045(2) Uani C 1.0
C16 0.5592(12) 0.0845(11) 0.1764(7) 0.044(2) Uani C 1.0
C17 0.4519(12) 0.3497(12) 0.4552(8) 0.052(2) Uani C 1.0
C18 0.3239(14) 0.3714(13) 0.4862(10) 0.066(4) Uani C 1.0
C19 0.2847(15) 0.3248(15) 0.5621(10) 0.075(4) Uani C 1.0
C20 0.3753(15) 0.2530(14) 0.6116(10) 0.072(4) Uani C 1.0
C21 0.5002(14) 0.2320(13) 0.5842(9) 0.061(3) Uani C 1.0
C22 0.5439(12) 0.2776(11) 0.5033(8) 0.049(3) Uani C 1.0
C23 0.6692(12) 0.2577(11) 0.4711(8) 0.045(3) Uani C 1.0
C24 0.4152(9) 0.0871(8) 0.1579(5) 0.045(3) Uani C 1.0
C25 0.3232(10) 0.0911(9) 0.2225(6) 0.059(3) Uani C 1.0
C26 0.1882(9) 0.0940(9) 0.2037(8) 0.073(5) Uani C 1.0
C27 0.1484(11) 0.0929(10) 0.1216(7) 0.075(4) Uani C 1.0
C28 0.2367(11) 0.0890(10) 0.0570(7) 0.076(4) Uani C 1.0
C29 0.3721(10) 0.0861(9) 0.0750(6) 0.060(3) Uani C 1.0
C30 0.7666(10) 0.1848(8) 0.5213(6) 0.053(3) Uani C 1.0
C31 0.7734(11) 0.0531(10) 0.5141(6) 0.072(4) Uani C 1.0
C32 0.8645(12) -0.0150(10) 0.5626(7) 0.091(5) Uani C 1.0
C33 0.9459(11) 0.0495(11) 0.6166(7) 0.090(5) Uani C 1.0
C34 0.9413(10) 0.1789(13) 0.6248(7) 0.092(3) Uani C 1.0
C35 0.8506(11) 0.2480(9) 0.5767(6) 0.073(3) Uani C 1.0
Cl1Cb 0.1055(7) 0.7318(8) -0.0079(4) 0.172(7) Uani Cl 1.0
C1Cb 0.1621(8) 0.6523(15) 0.0796(10) 0.097(6) Uani C 1.0
C2Cb 0.2147(13) 0.7223(15) 0.1440(12) 0.104(6) Uani C 1.0
C3Cb 0.2604(13) 0.6634(21) 0.2141(10) 0.127(5) Uani C 1.0
C4Cb 0.2535(12) 0.5335(18) 0.2198(12) 0.133(8) Uani C 1.0
C5Cb 0.2007(15) 0.4631(16) 0.1552(15) 0.138(9) Uani C 1.0
C6Cb 0.1553(12) 0.5229(18) 0.0854(11) 0.125(9) Uani C 1.0
HC1 0.9281 0.3023 0.2392 0.054 Uani H 1.0
HC4 0.4652 0.3085 0.2225 0.047 Uani H 1.0
HC5 0.5834 0.5059 0.2516 0.055 Uani H 1.0
HC8 0.8618 0.1967 0.3671 0.043 Uani H 1.0
H1C9 0.7784 0.4451 0.1738 0.059 Uani H 1.0
H2C9 0.8126 0.5023 0.2675 0.059 Uani H 1.0
HC11 0.9439 -0.1344 0.1944 0.067 Uani H 1.0
HC12 0.8441 -0.3261 0.1423 0.072 Uani H 1.0
HC13 0.6121 -0.3381 0.1224 0.073 Uani H 1.0
HC14 0.4806 -0.1567 0.1311 0.067 Uani H 1.0
HC18 0.2605 0.4221 0.4517 0.075 Uani H 1.0
HC19 0.1931 0.3407 0.5831 0.090 Uani H 1.0
HC20 0.3463 0.2178 0.6672 0.086 Uani H 1.0
HC21 0.5629 0.1839 0.6208 0.068 Uani H 1.0
HC25 0.3533 0.0919 0.2826 0.073 Uani H 1.0
HC26 0.1215 0.0969 0.2502 0.098 Uani H 1.0
HC27 0.0519 0.0950 0.1085 0.093 Uani H 1.0
HC28 0.2052 0.0883 -0.0029 0.102 Uani H 1.0
HC29 0.4377 0.0832 0.0279 0.075 Uani H 1.0
HC31 0.7132 0.0064 0.4743 0.094 Uani H 1.0
HC32 0.8697 -0.1102 0.5575 0.125 Uani H 1.0
HC33 1.0108 0.0006 0.6510 0.112 Uani H 1.0
HC34 1.0021 0.2243 0.6649 0.127 Uani H 1.0
HC35 0.8465 0.3432 0.5824 0.095 Uani H 1.0
HC2Cb 0.2197 0.8175 0.1397 0.152 Uani H 1.0
HC3Cb 0.2991 0.7151 0.2615 0.200 Uani H 1.0
HC4Cb 0.2871 0.4897 0.2714 0.195 Uani H 1.0
HC5Cb 0.1955 0.3678 0.1593 0.212 Uani H 1.0
HC6Cb 0.1165 0.4716 0.0379 0.197 Uani H 1.0

loop_
_atom_site_aniso_label
_atom_site_aniso_U_11
_atom_site_aniso_U_22
_atom_site_aniso_U_33
_atom_site_aniso_U_12
_atom_site_aniso_U_13
_atom_site_aniso_U_23
_atom_site_aniso_type_symbol
Br1 0.104(1) 0.0497(9) 0.060(1) -0.0018(8) -0.0257(9) 0.0186(7) Br
Br2 0.060(1) 0.078(1) 0.086(1) -0.0158(8) -0.0224(9) -0.0006(9) Br
N1 0.049(4) 0.046(3) 0.044(4) 0.005(3) -0.005(3) 0.010(2) N
N2 0.044(3) 0.044(4) 0.067(4) 0.005(3) -0.010(3) 0.000(3) N
C1 0.051(3) 0.041(3) 0.055(4) -0.006(3) -0.008(3) 0.013(3) C
C2 0.048(4) 0.041(3) 0.044(4) -0.002(2) -0.006(4) 0.011(2) C
C3 0.051(4) 0.039(3) 0.040(4) 0.001(3) -0.010(3) 0.011(2) C
C4 0.058(4) 0.038(3) 0.047(4) 0.002(3) -0.015(4) 0.013(3) C
C5 0.060(4) 0.036(3) 0.055(4) 0.000(2) -0.015(3) 0.012(2) C
C6 0.053(4) 0.032(3) 0.051(4) 0.002(3) -0.015(3) 0.005(3) C
C7 0.048(4) 0.033(3) 0.049(3) -0.001(3) -0.015(3) 0.004(3) C
C8 0.046(4) 0.038(3) 0.054(4) -0.005(3) -0.013(3) 0.007(3) C
C9 0.062(4) 0.041(3) 0.061(5) -0.006(3) -0.011(4) 0.015(3) C
C10 0.058(3) 0.041(3) 0.038(4) 0.004(2) -0.001(3) 0.012(2) C
C11 0.074(4) 0.047(3) 0.051(5) 0.013(3) -0.002(4) 0.010(3) C
C12 0.092(6) 0.043(3) 0.050(5) 0.010(3) 0.005(5) 0.011(3) C
C13 0.092(6) 0.041(3) 0.052(5) -0.005(3) 0.009(5) 0.007(3) C
C14 0.073(4) 0.044(3) 0.053(5) -0.009(3) 0.004(5) 0.004(3) C
C15 0.058(3) 0.041(3) 0.038(4) -0.003(2) 0.000(3) 0.010(2) C
C16 0.049(4) 0.044(3) 0.040(4) -0.003(3) -0.005(4) 0.008(2) C
C17 0.043(3) 0.046(4) 0.067(4) 0.001(3) -0.005(3) -0.003(3) C
C18 0.047(3) 0.067(6) 0.084(5) 0.005(3) 0.002(3) -0.005(4) C
C19 0.056(4) 0.080(7) 0.088(6) 0.000(4) 0.012(4) -0.006(5) C
C20 0.068(5) 0.074(7) 0.075(4) -0.005(4) 0.013(4) -0.001(4) C
C21 0.062(4) 0.058(6) 0.063(4) -0.004(4) 0.002(3) 0.002(3) C
C22 0.047(3) 0.042(4) 0.059(4) -0.003(3) -0.005(3) -0.002(3) C
C23 0.044(3) 0.037(4) 0.056(4) -0.002(3) -0.010(3) -0.001(3) C
C24 0.057(4) 0.034(6) 0.045(5) -0.010(3) -0.004(3) 0.011(4) C
C25 0.058(4) 0.060(6) 0.057(4) -0.005(4) 0.004(4) 0.017(5) C
C26 0.057(4) 0.078(7) 0.086(6) -0.005(4) 0.004(4) 0.031(7) C
C27 0.059(4) 0.071(8) 0.096(7) -0.014(4) -0.014(3) 0.034(7) C
C28 0.068(4) 0.085(8) 0.074(5) -0.017(5) -0.023(4) 0.023(6) C
C29 0.065(4) 0.065(6) 0.050(4) -0.013(4) -0.012(3) 0.012(4) C
C30 0.062(6) 0.050(5) 0.047(6) 0.007(4) -0.005(5) 0.009(4) C
C31 0.103(7) 0.052(5) 0.062(6) 0.024(5) -0.009(5) 0.008(4) C
C32 0.117(9) 0.080(5) 0.076(9) 0.045(6) -0.002(6) 0.023(5) C
C33 0.076(7) 0.117(8) 0.077(8) 0.029(7) 0.000(5) 0.046(7) C
C34 0.077(6) 0.115(8) 0.084(7) -0.009(6) -0.029(5) 0.043(7) C
C35 0.078(6) 0.074(4) 0.067(6) -0.010(5) -0.026(5) 0.021(4) C
Cl1Cb 0.163(9) 0.197(9) 0.156(8) 0.050(7) -0.038(5) 0.047(5) Cl
C1Cb 0.076(9) 0.092(8) 0.122(8) 0.014(5) -0.010(5) 0.009(5) C
C2Cb 0.089(9) 0.081(7) 0.142(8) 0.016(6) -0.012(6) -0.003(6) C
C3Cb 0.126(9) 0.134(8) 0.123(9) 0.035(8) -0.022(7) -0.014(7) C
C4Cb 0.117(8) 0.144(9) 0.138(9) 0.027(6) 0.001(7) 0.048(7) C
C5Cb 0.108(9) 0.088(9) 0.220(9) -0.002(8) -0.017(9) 0.041(7) C
C6Cb 0.103(9) 0.090(9) 0.183(9) 0.004(8) -0.037(9) -0.009(6) C

loop_
_geom_angle_atom_site_label_1
_geom_angle_atom_site_label_2
_geom_angle_atom_site_label_3
_geom_angle
_geom_angle_site_symmetry_1
_geom_angle_site_symmetry_2
_geom_angle_site_symmetry_3
_geom_angle_publ_flag
C2 N1 C10 116.7(10) 1_555 1_555 1_555 no
C6 N2 C17 119.1(11) 1_555 1_555 1_555 no
C2 C1 C8 106.9(9) 1_555 1_555 1_555 no
C2 C1 C9 111.8(10) 1_555 1_555 1_555 no
C8 C1 C9 110.2(11) 1_555 1_555 1_555 no
N1 C2 C1 113.4(10) 1_555 1_555 1_555 no
N1 C2 C3 126.1(11) 1_555 1_555 1_555 no
C1 C2 C3 120.3(11) 1_555 1_555 1_555 no
C2 C3 C4 121.1(10) 1_555 1_555 1_555 no
C2 C3 C16 117.6(11) 1_555 1_555 1_555 no
C4 C3 C16 121.2(11) 1_555 1_555 1_555 no
Br1 C4 C3 108.6(8) 1_555 1_555 1_555 no
Br1 C4 C5 109.9(8) 1_555 1_555 1_555 no
C3 C4 C5 112.9(9) 1_555 1_555 1_555 no
C4 C5 C6 105.7(9) 1_555 1_555 1_555 no
C4 C5 C9 109.1(11) 1_555 1_555 1_555 no
C6 C5 C9 114.4(10) 1_555 1_555 1_555 no
N2 C6 C5 116.1(10) 1_555 1_555 1_555 no
N2 C6 C7 124.2(11) 1_555 1_555 1_555 no
C5 C6 C7 119.6(11) 1_555 1_555 1_555 no
C6 C7 C8 120.9(11) 1_555 1_555 1_555 no
C6 C7 C23 116.5(11) 1_555 1_555 1_555 no
C8 C7 C23 122.5(10) 1_555 1_555 1_555 no
Br2 C8 C1 107.3(8) 1_555 1_555 1_555 no
Br2 C8 C7 110.2(8) 1_555 1_555 1_555 no
C1 C8 C7 113.9(10) 1_555 1_555 1_555 no
C1 C9 C5 107.4(10) 1_555 1_555 1_555 no
N1 C10 C11 116.4(11) 1_555 1_555 1_555 no
N1 C10 C15 121.8(11) 1_555 1_555 1_555 no
C11 C10 C15 121.6(12) 1_555 1_555 1_555 no
C10 C11 C12 118.3(13) 1_555 1_555 1_555 no
C11 C12 C13 120.5(13) 1_555 1_555 1_555 no
C12 C13 C14 121.9(13) 1_555 1_555 1_555 no
C13 C14 C15 120.6(13) 1_555 1_555 1_555 no
C10 C15 C14 116.9(12) 1_555 1_555 1_555 no
C10 C15 C16 119.2(11) 1_555 1_555 1_555 no
C14 C15 C16 123.8(12) 1_555 1_555 1_555 no
C3 C16 C15 118.2(11) 1_555 1_555 1_555 no
C3 C16 C24 120.2(10) 1_555 1_555 1_555 no
C15 C16 C24 121.6(10) 1_555 1_555 1_555 no
N2 C17 C18 118.3(12) 1_555 1_555 1_555 no
N2 C17 C22 121.3(12) 1_555 1_555 1_555 no
C18 C17 C22 120.3(13) 1_555 1_555 1_555 no
C17 C18 C19 121.3(14) 1_555 1_555 1_555 no
C18 C19 C20 119.4(14) 1_555 1_555 1_555 no
C19 C20 C21 120.8(14) 1_555 1_555 1_555 no
C20 C21 C22 121.1(13) 1_555 1_555 1_555 no
C17 C22 C21 117.0(12) 1_555 1_555 1_555 no
C17 C22 C23 119.1(12) 1_555 1_555 1_555 no
C21 C22 C23 123.9(12) 1_555 1_555 1_555 no
C7 C23 C22 119.8(11) 1_555 1_555 1_555 no
C7 C23 C30 120.7(11) 1_555 1_555 1_555 no
C22 C23 C30 119.5(11) 1_555 1_555 1_555 no
C16 C24 C25 121.1(8) 1_555 1_555 1_555 no
C16 C24 C29 119.7(8) 1_555 1_555 1_555 no
C25 C24 C29 119.3(9) 1_555 1_555 1_555 no
C24 C25 C26 120.1(7) 1_555 1_555 1_555 no
C25 C26 C27 119.4(8) 1_555 1_555 1_555 no
C26 C27 C28 121.7(10) 1_555 1_555 1_555 no
C27 C28 C29 119.4(8) 1_555 1_555 1_555 no
C24 C29 C28 120.1(7) 1_555 1_555 1_555 no
C23 C30 C31 120.6(8) 1_555 1_555 1_555 no
C23 C30 C35 120.2(8) 1_555 1_555 1_555 no
C31 C30 C35 119.3(9) 1_555 1_555 1_555 no
C30 C31 C32 120.1(7) 1_555 1_555 1_555 no
C31 C32 C33 119.4(8) 1_555 1_555 1_555 no
C32 C33 C34 121.7(10) 1_555 1_555 1_555 no
C33 C34 C35 119.4(8) 1_555 1_555 1_555 no
C30 C35 C34 120.1(7) 1_555 1_555 1_555 no
Cl1Cb C1Cb C2Cb 118.4(14) 1_555 1_555 1_555 no
Cl1Cb C1Cb C6Cb 121.7(15) 1_555 1_555 1_555 no
C2Cb C1Cb C6Cb 120.0(19) 1_555 1_555 1_555 no
C1Cb C2Cb C3Cb 120.3(15) 1_555 1_555 1_555 no
C2Cb C3Cb C4Cb 119.7(16) 1_555 1_555 1_555 no
C3Cb C4Cb C5Cb 120.1(21) 1_555 1_555 1_555 no
C4Cb C5Cb C6Cb 119.7(16) 1_555 1_555 1_555 no
C1Cb C6Cb C5Cb 120.3(14) 1_555 1_555 1_555 no

loop_
_geom_bond_atom_site_label_1
_geom_bond_atom_site_label_2
_geom_bond_distance
_geom_bond_site_symmetry_1
_geom_bond_site_symmetry_2
_geom_bond_publ_flag
Br1 C4 2.001(11) 1_555 1_555 no
Br2 C8 2.006(11) 1_555 1_555 no
N1 C2 1.304(14) 1_555 1_555 no
N1 C10 1.383(14) 1_555 1_555 no
N2 C6 1.297(15) 1_555 1_555 no
N2 C17 1.348(15) 1_555 1_555 no
C1 C2 1.546(16) 1_555 1_555 no
C1 C8 1.502(16) 1_555 1_555 no
C1 C9 1.544(16) 1_555 1_555 no
C2 C3 1.403(16) 1_555 1_555 no
C3 C4 1.489(15) 1_555 1_555 no
C3 C16 1.397(15) 1_555 1_555 no
C4 C5 1.535(16) 1_555 1_555 no
C5 C6 1.510(16) 1_555 1_555 no
C5 C9 1.507(17) 1_555 1_555 no
C6 C7 1.447(15) 1_555 1_555 no
C7 C8 1.479(17) 1_555 1_555 no
C7 C23 1.384(16) 1_555 1_555 no
C10 C11 1.424(16) 1_555 1_555 no
C10 C15 1.404(17) 1_555 1_555 no
C11 C12 1.372(18) 1_555 1_555 no
C12 C13 1.390(19) 1_555 1_555 no
C13 C14 1.347(18) 1_555 1_555 no
C14 C15 1.435(16) 1_555 1_555 no
C15 C16 1.409(16) 1_555 1_555 no
C16 C24 1.487(15) 1_555 1_555 no
C17 C18 1.406(18) 1_555 1_555 no
C17 C22 1.425(16) 1_555 1_555 no
C18 C19 1.357(20) 1_555 1_555 no
C19 C20 1.427(20) 1_555 1_555 no
C20 C21 1.357(18) 1_555 1_555 no
C21 C22 1.439(17) 1_555 1_555 no
C22 C23 1.385(16) 1_555 1_555 no
C23 C30 1.483(14) 1_555 1_555 no
C24 C25 1.384(8) 1_555 1_555 no
C24 C29 1.384(8) 1_555 1_555 no
C25 C26 1.400(9) 1_555 1_555 no
C26 C27 1.360(9) 1_555 1_555 no
C27 C28 1.360(9) 1_555 1_555 no
C28 C29 1.400(9) 1_555 1_555 no
C30 C31 1.384(8) 1_555 1_555 no
C30 C35 1.384(8) 1_555 1_555 no
C31 C32 1.400(9) 1_555 1_555 no
C32 C33 1.360(9) 1_555 1_555 no
C33 C34 1.360(9) 1_555 1_555 no
C34 C35 1.400(9) 1_555 1_555 no
Cl1Cb C1Cb 1.720(18) 1_555 1_555 no
C1Cb C2Cb 1.358(16) 1_555 1_555 no
C1Cb C6Cb 1.358(15) 1_555 1_555 no
C2Cb C3Cb 1.355(18) 1_555 1_555 no
C3Cb C4Cb 1.364(17) 1_555 1_555 no
C4Cb C5Cb 1.364(17) 1_555 1_555 no
C5Cb C6Cb 1.355(18) 1_555 1_555 no
